data_4509242
loop_
_publ_author_name
'Siegler, Maxime A.'
'Lutz, Martin'

_publ_section_title
;
 Ni(salen): a System That Forms Many Solvates with Interacting Ni Atoms
;
_journal_issue 2
_journal_name_full 'Crystal Growth &amp; Design'
_journal_page_first 1194
_journal_paper_doi 10.1021/cg801109n
_journal_volume 9
_journal_year 2009
_chemical_formula_moiety 'C16 H14 N2 Ni O2, C H Cl3'
_chemical_formula_sum 'C17 H15 Cl3 N2 Ni O2'
_chemical_formula_weight 444.37
_chemical_name_systematic
; 
 ? 
;
_space_group_IT_number 58
_symmetry_cell_setting orthorhombic
_symmetry_space_group_name_Hall '-P 2 2n'
_symmetry_space_group_name_H-M 'P n n m'
_atom_sites_solution_hydrogens difmap
_atom_sites_solution_primary heavy
_atom_sites_solution_secondary difmap
_audit_creation_method SHELXL-97
_cell_angle_alpha 90.00
_cell_angle_beta 90.00
_cell_angle_gamma 90.00
_cell_formula_units_Z 4
_cell_length_a 14.2272(4)
_cell_length_b 6.9948(3)
_cell_length_c 18.3352(4)
_cell_measurement_reflns_used 6557
_cell_measurement_temperature 295(2)
_cell_measurement_theta_max 25.84
_cell_measurement_theta_min 1.81
_cell_volume 1824.65(10)
_computing_cell_refinement 'PEAKREF (Schreurs, 2005)'
_computing_data_collection 'COLLECT (Nonius, 1999)'
_computing_data_reduction 'EVALCCD (Duisenberg et al., 2003)'
_computing_molecular_graphics 'PLATON (Spek, 2003)'
_computing_publication_material 'PLATON (Spek, 2003)'
_computing_structure_refinement 'SHELXL-97 (Sheldrick, 2008)'
_computing_structure_solution 'DIRDIF08 (Beurskens et al., 2008)'
_diffrn_ambient_temperature 295(2)
_diffrn_measured_fraction_theta_full 1.000
_diffrn_measured_fraction_theta_max 1.000
_diffrn_measurement_device_type 'Nonius KappaCCD diffractometer'
_diffrn_measurement_method '\f and \w scans'
_diffrn_radiation_monochromator graphite
_diffrn_radiation_source 'rotating anode'
_diffrn_radiation_type MoK\a
_diffrn_radiation_wavelength 0.71073
_diffrn_reflns_av_R_equivalents 0.0304
_diffrn_reflns_av_sigmaI/netI 0.0120
_diffrn_reflns_limit_h_max 16
_diffrn_reflns_limit_h_min -16
_diffrn_reflns_limit_k_max 8
_diffrn_reflns_limit_k_min -8
_diffrn_reflns_limit_l_max 21
_diffrn_reflns_limit_l_min -21
_diffrn_reflns_number 30822
_diffrn_reflns_theta_full 25.00
_diffrn_reflns_theta_max 25.00
_diffrn_reflns_theta_min 1.81
_exptl_absorpt_coefficient_mu 1.515
_exptl_absorpt_correction_T_max 0.906
_exptl_absorpt_correction_T_min 0.485
_exptl_absorpt_correction_type analytical
_exptl_absorpt_process_details '(SADABS; Sheldrick, 2006)'
_exptl_crystal_colour red
_exptl_crystal_density_diffrn 1.618
_exptl_crystal_density_method 'not measured'
_exptl_crystal_description needle
_exptl_crystal_F_000 904
_exptl_crystal_size_max 0.55
_exptl_crystal_size_mid 0.09
_exptl_crystal_size_min 0.06
_refine_diff_density_max 0.645
_refine_diff_density_min -0.503
_refine_diff_density_rms 0.065
_refine_ls_extinction_method none
_refine_ls_goodness_of_fit_ref 1.095
_refine_ls_hydrogen_treatment constr
_refine_ls_matrix_type full
_refine_ls_number_parameters 127
_refine_ls_number_reflns 1669
_refine_ls_number_restraints 17
_refine_ls_restrained_S_all 1.096
_refine_ls_R_factor_all 0.0614
_refine_ls_R_factor_gt 0.0466
_refine_ls_shift/su_max 0.001
_refine_ls_shift/su_mean 0.000
_refine_ls_structure_factor_coef Fsqd
_refine_ls_weighting_details 'calc w=1/[\s^2^(Fo^2^)+(0.0438P)^2^+3.0078P] where P=(Fo^2^+2Fc^2^)/3'
_refine_ls_weighting_scheme calc
_refine_ls_wR_factor_gt 0.1068
_refine_ls_wR_factor_ref 0.1184
_reflns_number_gt 1362
_reflns_number_total 1669
_reflns_threshold_expression I>2\s(I)
_cod_data_source_file cg801109nsup1.cif
_cod_data_source_block 2b
_cod_database_code 4509242

loop_
_symmetry_equiv_pos_as_xyz
'x, y, z'
'-x, -y, z'
'x+1/2, -y+1/2, -z+1/2'
'-x+1/2, y+1/2, -z+1/2'
'-x, -y, -z'
'x, y, -z'
'-x-1/2, y-1/2, z-1/2'
'x-1/2, -y-1/2, z-1/2'

loop_
_atom_site_label
_atom_site_type_symbol
_atom_site_fract_x
_atom_site_fract_y
_atom_site_fract_z
_atom_site_U_iso_or_equiv
_atom_site_adp_type
_atom_site_occupancy
_atom_site_symmetry_multiplicity
_atom_site_calc_flag
_atom_site_refinement_flags
_atom_site_disorder_group
Ni1 Ni 0.53356(4) 0.28221(9) 0.5000 0.0499(2) Uani 1 2 d S .
O1 O 0.62582(17) 0.3367(4) 0.56773(14) 0.0593(7) Uani 1 1 d . .
N1 N 0.4429(2) 0.2246(5) 0.5681(2) 0.0622(9) Uani 1 1 d D .
C1 C 0.6186(3) 0.3297(5) 0.6390(2) 0.0594(10) Uani 1 1 d . .
C2 C 0.5379(3) 0.2648(5) 0.6755(2) 0.0645(11) Uani 1 1 d . .
C3 C 0.5381(5) 0.2552(7) 0.7526(3) 0.0875(16) Uani 1 1 d . .
H3 H 0.4854 0.2088 0.7769 0.105 Uiso 1 1 calc R .
C4 C 0.6136(6) 0.3124(9) 0.7916(3) 0.105(2) Uani 1 1 d . .
H4 H 0.6133 0.3022 0.8422 0.126 Uiso 1 1 calc R .
C5 C 0.6910(5) 0.3859(9) 0.7561(3) 0.0987(18) Uani 1 1 d . .
H5 H 0.7416 0.4308 0.7833 0.118 Uiso 1 1 calc R .
C6 C 0.6945(3) 0.3940(7) 0.6812(2) 0.0791(13) Uani 1 1 d . .
H6 H 0.7477 0.4426 0.6583 0.095 Uiso 1 1 calc R .
C7 C 0.4540(3) 0.2184(6) 0.6379(3) 0.0705(12) Uani 1 1 d . .
H7 H 0.4027 0.1804 0.6658 0.085 Uiso 1 1 calc R .
C8 C 0.3532(5) 0.1471(15) 0.5404(5) 0.072(3) Uani 0.50 1 d PDU -1
H8A H 0.3007 0.1911 0.5697 0.086 Uiso 0.50 1 calc PR -1
H8B H 0.3539 0.0084 0.5404 0.086 Uiso 0.50 1 calc PR -1
C8' C 0.3475(5) 0.2243(16) 0.4642(6) 0.076(3) Uani 0.50 1 d PDU -1
H8'1 H 0.3059 0.1454 0.4351 0.092 Uiso 0.50 1 calc PR -1
H8'2 H 0.3226 0.3533 0.4650 0.092 Uiso 0.50 1 calc PR -1
Cl1 Cl 0.88090(15) 0.1780(4) 0.57614(9) 0.1549(9) Uani 1 1 d . .
Cl2 Cl 0.87309(14) 0.5330(4) 0.5000 0.1368(10) Uani 1 2 d S .
C9 C 0.8392(5) 0.2941(11) 0.5000 0.0808(19) Uani 1 2 d S .
H9 H 0.7704 0.2875 0.5000 0.097 Uiso 1 2 calc SR .

loop_
_atom_site_aniso_label
_atom_site_aniso_U_11
_atom_site_aniso_U_22
_atom_site_aniso_U_33
_atom_site_aniso_U_23
_atom_site_aniso_U_13
_atom_site_aniso_U_12
Ni1 0.0461(4) 0.0432(4) 0.0603(4) 0.000 0.000 0.0056(3)
O1 0.0541(15) 0.0704(17) 0.0533(15) -0.0038(13) -0.0008(12) 0.0039(13)
N1 0.0553(19) 0.0510(18) 0.080(2) -0.0026(17) 0.0109(17) 0.0014(15)
C1 0.069(3) 0.054(2) 0.056(2) -0.0029(18) -0.003(2) 0.0187(19)
C2 0.085(3) 0.047(2) 0.061(2) 0.0027(18) 0.014(2) 0.012(2)
C3 0.128(5) 0.067(3) 0.067(3) 0.004(2) 0.022(3) 0.021(3)
C4 0.156(6) 0.102(4) 0.058(3) 0.003(3) 0.000(4) 0.037(4)
C5 0.114(4) 0.110(4) 0.071(3) -0.011(3) -0.026(3) 0.036(4)
C6 0.080(3) 0.092(3) 0.065(3) -0.004(2) -0.009(2) 0.021(3)
C7 0.079(3) 0.047(2) 0.085(3) 0.004(2) 0.029(3) 0.004(2)
C8 0.057(5) 0.043(7) 0.115(5) -0.006(4) 0.022(5) -0.011(4)
C8' 0.051(4) 0.054(8) 0.124(6) 0.007(4) -0.008(5) -0.013(4)
Cl1 0.1540(17) 0.217(2) 0.0936(11) 0.0349(13) -0.0021(11) 0.0777(16)
Cl2 0.0665(11) 0.1198(19) 0.224(3) 0.000 0.000 -0.0047(12)
C9 0.056(4) 0.105(5) 0.081(4) 0.000 0.000 0.010(4)

loop_
_atom_type_symbol
_atom_type_description
_atom_type_scat_dispersion_real
_atom_type_scat_dispersion_imag
_atom_type_scat_source
C C 0.0033 0.0016 'International Tables Vol C Tables 4.2.6.8 and 6.1.1.4'
H H 0.0000 0.0000 'International Tables Vol C Tables 4.2.6.8 and 6.1.1.4'
Cl Cl 0.1484 0.1585 'International Tables Vol C Tables 4.2.6.8 and 6.1.1.4'
N N 0.0061 0.0033 'International Tables Vol C Tables 4.2.6.8 and 6.1.1.4'
Ni Ni 0.3393 1.1124 'International Tables Vol C Tables 4.2.6.8 and 6.1.1.4'
O O 0.0106 0.0060 'International Tables Vol C Tables 4.2.6.8 and 6.1.1.4'

loop_
_geom_angle_atom_site_label_1
_geom_angle_atom_site_label_2
_geom_angle_atom_site_label_3
_geom_angle
_geom_angle_site_symmetry_1
_geom_angle_site_symmetry_3
N1 Ni1 N1 85.4(2) 6_556 .
N1 Ni1 O1 179.03(14) 6_556 .
N1 Ni1 O1 95.02(14) . .
N1 Ni1 O1 95.02(14) 6_556 6_556
N1 Ni1 O1 179.03(14) . 6_556
O1 Ni1 O1 84.53(16) . 6_556
C1 O1 Ni1 127.4(3) . .
C7 N1 C8 115.7(5) . .
C7 N1 C8' 120.6(6) . 6_556
C7 N1 Ni1 126.5(3) . .
C8 N1 Ni1 117.0(5) . .
C8' N1 Ni1 111.8(5) 6_556 .
O1 C1 C6 118.5(4) . .
O1 C1 C2 123.3(4) . .
C6 C1 C2 118.1(4) . .
C1 C2 C7 122.1(4) . .
C1 C2 C3 119.2(5) . .
C7 C2 C3 118.5(5) . .
C4 C3 C2 121.1(5) . .
C4 C3 H3 119.4 . .
C2 C3 H3 119.4 . .
C3 C4 C5 119.7(5) . .
C3 C4 H4 120.1 . .
C5 C4 H4 120.1 . .
C6 C5 C4 121.0(6) . .
C6 C5 H5 119.5 . .
C4 C5 H5 119.5 . .
C5 C6 C1 120.6(5) . .
C5 C6 H6 119.7 . .
C1 C6 H6 119.7 . .
N1 C7 C2 125.3(4) . .
N1 C7 H7 117.3 . .
C2 C7 H7 117.3 . .
N1 C8 C8' 103.5(7) . .
N1 C8 H8A 111.1 . .
C8' C8 H8A 111.1 . .
N1 C8 H8B 111.1 . .
C8' C8 H8B 111.1 . .
H8A C8 H8B 109.0 . .
N1 C8' C8 108.9(8) 6_556 .
N1 C8' H8'1 109.9 6_556 .
C8 C8' H8'1 109.9 . .
N1 C8' H8'2 109.9 6_556 .
C8 C8' H8'2 109.9 . .
H8'1 C8' H8'2 108.3 . .
Cl1 C9 Cl1 108.5(4) . 6_556
Cl1 C9 Cl2 111.0(3) . .
Cl1 C9 Cl2 111.0(3) 6_556 .
Cl1 C9 H9 108.8 . .
Cl1 C9 H9 108.8 6_556 .
Cl2 C9 H9 108.8 . .

loop_
_geom_bond_atom_site_label_1
_geom_bond_atom_site_label_2
_geom_bond_distance
_geom_bond_site_symmetry_2
Ni1 N1 1.840(3) 6_556
Ni1 N1 1.840(3) .
Ni1 O1 1.847(3) .
Ni1 O1 1.847(3) 6_556
O1 C1 1.312(4) .
N1 C7 1.291(6) .
N1 C8 1.476(6) .
N1 C8' 1.480(6) 6_556
C1 C6 1.402(6) .
C1 C2 1.405(6) .
C2 C7 1.416(6) .
C2 C3 1.416(7) .
C3 C4 1.350(8) .
C3 H3 0.9300 .
C4 C5 1.378(8) .
C4 H4 0.9300 .
C5 C6 1.376(7) .
C5 H5 0.9300 .
C6 H6 0.9300 .
C7 H7 0.9300 .
C8 C8' 1.501(10) .
C8 H8A 0.9700 .
C8 H8B 0.9700 .
C8' N1 1.480(6) 6_556
C8' H8'1 0.9700 .
C8' H8'2 0.9700 .
Cl1 C9 1.720(4) .
Cl2 C9 1.740(8) .
C9 Cl1 1.720(4) 6_556
C9 H9 0.9800 .

loop_
_geom_hbond_atom_site_label_D
_geom_hbond_atom_site_label_H
_geom_hbond_atom_site_label_A
_geom_hbond_distance_DH
_geom_hbond_distance_HA
_geom_hbond_distance_DA
_geom_hbond_angle_DHA
C9 H9 O1 0.98 2.43 3.294(7) 147.1

loop_
_geom_torsion_atom_site_label_1
_geom_torsion_atom_site_label_2
_geom_torsion_atom_site_label_3
_geom_torsion_atom_site_label_4
_geom_torsion
_geom_torsion_site_symmetry_1
_geom_torsion_site_symmetry_4
N1 Ni1 O1 C1 0.2(3) . .
O1 Ni1 O1 C1 -179.0(3) 6_556 .
N1 Ni1 N1 C7 175.1(3) 6_556 .
O1 Ni1 N1 C7 -4.0(4) . .
N1 Ni1 N1 C8 6.0(6) 6_556 .
O1 Ni1 N1 C8 -173.2(5) . .
N1 Ni1 N1 C8' -17.0(6) 6_556 6_556
O1 Ni1 N1 C8' 163.8(5) . 6_556
Ni1 O1 C1 C6 -174.1(3) . .
Ni1 O1 C1 C2 4.5(5) . .
O1 C1 C2 C7 -6.1(6) . .
C6 C1 C2 C7 172.4(4) . .
O1 C1 C2 C3 177.5(4) . .
C6 C1 C2 C3 -4.0(6) . .
C1 C2 C3 C4 1.9(7) . .
C7 C2 C3 C4 -174.7(4) . .
C2 C3 C4 C5 1.6(8) . .
C3 C4 C5 C6 -3.0(9) . .
C4 C5 C6 C1 0.8(8) . .
O1 C1 C6 C5 -178.7(4) . .
C2 C1 C6 C5 2.7(7) . .
C8 N1 C7 C2 172.6(6) . .
C8' N1 C7 C2 -163.5(6) 6_556 .
Ni1 N1 C7 C2 3.4(6) . .
C1 C2 C7 N1 2.1(6) . .
C3 C2 C7 N1 178.5(4) . .
C7 N1 C8 C8' 163.7(6) . .
C8' N1 C8 C8' 55(2) 6_556 .
Ni1 N1 C8 C8' -25.9(9) . .
N1 C8 C8' N1 37.4(10) . 6_556
